data_4515439
loop_
_publ_author_name
'Wu, Jia-Rui'
'Li, Bao'
'Zhang, Jiang-Wei'
'Yang, Ying-Wei'

_publ_section_title
;
 Semi-Rigid Molecular-Clip-Based Molecular Crystal Gearshift.
;
_journal_issue 1
_journal_name_full 'ACS applied materials &amp; interfaces'
_journal_page_first 998
_journal_page_last 1003
_journal_paper_doi 10.1021/acsami.8b20108
_journal_volume 11
_journal_year 2019
_chemical_formula_moiety 'C30 H32 O6, C H2 Cl2'
_chemical_formula_sum 'C31 H34 Cl2 O6'
_chemical_formula_weight 573.48
_space_group_crystal_system monoclinic
_space_group_IT_number 14
_space_group_name_Hall '-P 2ybc'
_space_group_name_H-M_alt 'P 1 21/c 1'
_atom_sites_solution_hydrogens geom
_audit_creation_method SHELXL-2014/7
_cell_angle_alpha 90
_cell_angle_beta 109.625(4)
_cell_angle_gamma 90
_cell_formula_units_Z 4
_cell_length_a 14.1634(15)
_cell_length_b 13.0871(13)
_cell_length_c 17.0084(18)
_cell_measurement_reflns_used 7110
_cell_measurement_temperature 293(2)
_cell_measurement_theta_max 28.06
_cell_measurement_theta_min 2.77
_cell_volume 2969.5(5)
_computing_cell_refinement 'Bruker D8 Venture'
_computing_data_collection 'Bruker D8 Venture'
_computing_data_reduction 'Bruker D8 Venture'
_computing_molecular_graphics 'Bruker SHELXTL'
_computing_publication_material 'Bruker SHELXTL'
_computing_structure_refinement 'SHELXL-2014/7 (Sheldrick, 2015)'
_computing_structure_solution 'SHELXT-2014/7 (Sheldrick, 2015)'
_diffrn_ambient_temperature 293(2)
_diffrn_measured_fraction_theta_full 0.997
_diffrn_measured_fraction_theta_max 0.996
_diffrn_measurement_device_type 'D8 VENTURE PHOTON II'
_diffrn_measurement_method 'phi and omega scans'
_diffrn_radiation_type MoK\a
_diffrn_radiation_wavelength 0.71073
_diffrn_reflns_av_R_equivalents 0.0518
_diffrn_reflns_av_unetI/netI 0.0516
_diffrn_reflns_Laue_measured_fraction_full 0.997
_diffrn_reflns_Laue_measured_fraction_max 0.996
_diffrn_reflns_limit_h_max 18
_diffrn_reflns_limit_h_min -18
_diffrn_reflns_limit_k_max 17
_diffrn_reflns_limit_k_min -17
_diffrn_reflns_limit_l_max 22
_diffrn_reflns_limit_l_min -22
_diffrn_reflns_number 29697
_diffrn_reflns_point_group_measured_fraction_full 0.997
_diffrn_reflns_point_group_measured_fraction_max 0.996
_diffrn_reflns_theta_full 25.242
_diffrn_reflns_theta_max 28.266
_diffrn_reflns_theta_min 2.770
_diffrn_source 'fine-focus sealed tube'
_exptl_absorpt_coefficient_mu 0.260
_exptl_absorpt_correction_T_max 0.972
_exptl_absorpt_correction_T_min 0.965
_exptl_absorpt_correction_type multi-scan
_exptl_crystal_colour colorless
_exptl_crystal_density_diffrn 1.283
_exptl_crystal_description block
_exptl_crystal_F_000 1208
_exptl_crystal_size_max 0.140
_exptl_crystal_size_mid 0.120
_exptl_crystal_size_min 0.110
_refine_diff_density_max 0.678
_refine_diff_density_min -0.740
_refine_diff_density_rms 0.056
_refine_ls_extinction_coef 0.008(3)
_refine_ls_extinction_expression Fc^*^=kFc[1+0.001xFc^2^\l^3^/sin(2\q)]^-1/4^
_refine_ls_extinction_method 'SHELXL-2014/7 (Sheldrick 2014'
_refine_ls_goodness_of_fit_ref 1.039
_refine_ls_hydrogen_treatment constr
_refine_ls_matrix_type full
_refine_ls_number_parameters 359
_refine_ls_number_reflns 7344
_refine_ls_number_restraints 0
_refine_ls_restrained_S_all 1.039
_refine_ls_R_factor_all 0.1620
_refine_ls_R_factor_gt 0.0819
_refine_ls_shift/su_max 0.000
_refine_ls_shift/su_mean 0.000
_refine_ls_structure_factor_coef Fsqd
_refine_ls_weighting_details 'w=1/[\s^2^(Fo^2^)+(0.1457P)^2^+1.3346P] where P=(Fo^2^+2Fc^2^)/3'
_refine_ls_weighting_scheme calc
_refine_ls_wR_factor_gt 0.2337
_refine_ls_wR_factor_ref 0.3013
_reflns_Friedel_coverage 0.000
_reflns_number_gt 3461
_reflns_number_total 7344
_reflns_threshold_expression 'I > 2\s(I)'
_cod_data_source_file am8b20108_si_005.cif
_cod_data_source_block mo_nmdm_new_0m_a
_cod_original_sg_symbol_H-M 'P 21/c'
_cod_database_code 4515439
_shelx_shelxl_version_number 2014/7
_shelx_space_group_comment
;
The symmetry employed for this shelxl refinement is uniquely defined
by the following loop, which should always be used as a source of
symmetry information in preference to the above space-group names.
They are only intended as comments.
;
_shelx_estimated_absorpt_t_min 0.965
_shelx_estimated_absorpt_t_max 0.972

loop_
_space_group_symop_operation_xyz
'x, y, z'
'-x, y+1/2, -z+1/2'
'-x, -y, -z'
'x, -y-1/2, z-1/2'

loop_
_atom_site_label
_atom_site_type_symbol
_atom_site_fract_x
_atom_site_fract_y
_atom_site_fract_z
_atom_site_U_iso_or_equiv
_atom_site_adp_type
_atom_site_occupancy
_atom_site_site_symmetry_order
_atom_site_calc_flag
_atom_site_refinement_flags_posn
_atom_site_refinement_flags_adp
C1 C 0.8591(3) 0.3812(3) 0.6361(2) 0.0590(9) Uani 1 1 d . .
C2 C 0.8472(3) 0.4827(3) 0.6121(2) 0.0598(9) Uani 1 1 d . .
H2 H 0.8339 0.5320 0.6463 0.072 Uiso 1 1 calc R U
C3 C 0.8553(2) 0.5093(3) 0.5358(2) 0.0556(8) Uani 1 1 d . .
C4 C 0.8759(2) 0.4374(3) 0.48265(19) 0.0526(8) Uani 1 1 d . .
C5 C 0.8863(3) 0.3365(3) 0.5095(2) 0.0567(8) Uani 1 1 d . .
C6 C 0.8777(3) 0.3070(3) 0.5853(2) 0.0605(9) Uani 1 1 d . .
H6 H 0.8844 0.2388 0.6016 0.073 Uiso 1 1 calc R U
C7 C 0.8869(2) 0.4676(3) 0.4007(2) 0.0556(8) Uani 1 1 d . .
H7A H 0.9335 0.4210 0.3887 0.067 Uiso 1 1 calc R U
H7B H 0.9161 0.5355 0.4066 0.067 Uiso 1 1 calc R U
C8 C 0.7905(2) 0.4680(2) 0.32705(18) 0.0471(7) Uani 1 1 d . .
C9 C 0.7007(2) 0.4459(2) 0.33537(19) 0.0497(7) Uani 1 1 d . .
H9 H 0.6982 0.4318 0.3882 0.060 Uiso 1 1 calc R U
C10 C 0.6111(2) 0.4437(2) 0.26651(19) 0.0492(7) Uani 1 1 d . .
H10 H 0.5513 0.4288 0.2754 0.059 Uiso 1 1 calc R U
C11 C 0.6093(2) 0.4627(2) 0.18716(18) 0.0459(7) Uani 1 1 d . .
C12 C 0.7016(2) 0.4877(2) 0.17479(18) 0.0477(7) Uani 1 1 d . .
C13 C 0.7072(3) 0.5092(3) 0.0946(2) 0.0605(9) Uani 1 1 d . .
H13 H 0.6486 0.5081 0.0486 0.073 Uiso 1 1 calc R U
C14 C 0.7955(3) 0.5315(3) 0.0829(2) 0.0723(11) Uani 1 1 d . .
H14 H 0.7968 0.5461 0.0298 0.087 Uiso 1 1 calc R U
C15 C 0.8847(3) 0.5322(3) 0.1520(2) 0.0730(11) Uani 1 1 d . .
H15 H 0.9453 0.5463 0.1441 0.088 Uiso 1 1 calc R U
C16 C 0.8833(3) 0.5125(3) 0.2303(2) 0.0615(9) Uani 1 1 d . .
H16 H 0.9431 0.5137 0.2751 0.074 Uiso 1 1 calc R U
C17 C 0.7923(2) 0.4901(2) 0.24469(19) 0.0486(7) Uani 1 1 d . .
C18 C 0.5129(2) 0.4574(3) 0.11300(19) 0.0525(8) Uani 1 1 d . .
H18A H 0.5015 0.5233 0.0854 0.063 Uiso 1 1 calc R U
H18B H 0.5215 0.4077 0.0736 0.063 Uiso 1 1 calc R U
C19 C 0.4207(2) 0.4290(3) 0.13413(19) 0.0518(8) Uani 1 1 d . .
C20 C 0.3646(3) 0.5031(3) 0.1579(2) 0.0595(9) Uani 1 1 d . .
C21 C 0.2803(3) 0.4780(3) 0.1783(3) 0.0689(10) Uani 1 1 d . .
H21 H 0.2437 0.5285 0.1938 0.083 Uiso 1 1 calc R U
C22 C 0.2515(3) 0.3764(3) 0.1751(2) 0.0683(10) Uani 1 1 d . .
C23 C 0.3048(3) 0.3014(3) 0.1527(2) 0.0665(10) Uani 1 1 d . .
H23 H 0.2851 0.2334 0.1512 0.080 Uiso 1 1 calc R U
C24 C 0.3888(3) 0.3279(3) 0.1322(2) 0.0579(9) Uani 1 1 d . .
C25 C 0.8542(4) 0.2577(4) 0.7375(3) 0.0940(15) Uani 1 1 d . .
H25A H 0.7971 0.2225 0.7005 0.141 Uiso 1 1 calc R U
H25B H 0.8529 0.2540 0.7935 0.141 Uiso 1 1 calc R U
H25C H 0.9145 0.2265 0.7351 0.141 Uiso 1 1 calc R U
C26 C 0.8386(4) 0.6875(3) 0.5603(3) 0.0931(14) Uani 1 1 d . .
H26A H 0.8403 0.7523 0.5344 0.140 Uiso 1 1 calc R U
H26B H 0.8943 0.6829 0.6115 0.140 Uiso 1 1 calc R U
H26C H 0.7771 0.6814 0.5721 0.140 Uiso 1 1 calc R U
C27 C 0.9266(5) 0.1656(4) 0.4820(4) 0.1145(19) Uani 1 1 d . .
H27A H 0.9341 0.1256 0.4372 0.172 Uiso 1 1 calc R U
H27B H 0.8727 0.1384 0.4980 0.172 Uiso 1 1 calc R U
H27C H 0.9877 0.1633 0.5289 0.172 Uiso 1 1 calc R U
C28 C 0.3532(4) 0.6786(4) 0.1926(4) 0.1064(18) Uani 1 1 d . .
H28A H 0.3895 0.7413 0.1963 0.160 Uiso 1 1 calc R U
H28B H 0.3517 0.6604 0.2468 0.160 Uiso 1 1 calc R U
H28C H 0.2859 0.6871 0.1549 0.160 Uiso 1 1 calc R U
C29 C 0.1459(4) 0.2543(4) 0.2095(4) 0.1083(17) Uani 1 1 d . .
H29A H 0.1327 0.2175 0.1580 0.162 Uiso 1 1 calc R U
H29B H 0.0879 0.2515 0.2266 0.162 Uiso 1 1 calc R U
H29C H 0.2020 0.2239 0.2517 0.162 Uiso 1 1 calc R U
C30 C 0.4289(4) 0.1525(3) 0.1213(4) 0.0947(15) Uani 1 1 d . .
H30A H 0.3643 0.1339 0.0829 0.142 Uiso 1 1 calc R U
H30B H 0.4305 0.1407 0.1774 0.142 Uiso 1 1 calc R U
H30C H 0.4796 0.1120 0.1104 0.142 Uiso 1 1 calc R U
C31 C 0.4833(6) 0.2321(5) -0.0708(5) 0.147(3) Uani 1 1 d . .
H31A H 0.4473 0.2657 -0.0386 0.176 Uiso 1 1 calc R U
H31B H 0.4873 0.2792 -0.1136 0.176 Uiso 1 1 calc R U
O1 O 0.8514(2) 0.3611(2) 0.71305(16) 0.0776(8) Uani 1 1 d . .
O2 O 0.8448(2) 0.6078(2) 0.50598(17) 0.0731(8) Uani 1 1 d . .
O3 O 0.9049(2) 0.2680(2) 0.45545(15) 0.0750(8) Uani 1 1 d . .
O4 O 0.4014(2) 0.59972(19) 0.1626(2) 0.0786(8) Uani 1 1 d . .
O5 O 0.1684(2) 0.3585(3) 0.1976(2) 0.0947(10) Uani 1 1 d . .
O6 O 0.4471(2) 0.2578(2) 0.11102(19) 0.0763(8) Uani 1 1 d . .
Cl1 Cl 0.42236(17) 0.1286(2) -0.11481(15) 0.1789(10) Uani 1 1 d . .
Cl2 Cl 0.60730(15) 0.2001(3) -0.00371(15) 0.2013(13) Uani 1 1 d . .

loop_
_atom_site_aniso_label
_atom_site_aniso_U_11
_atom_site_aniso_U_22
_atom_site_aniso_U_33
_atom_site_aniso_U_23
_atom_site_aniso_U_13
_atom_site_aniso_U_12
C1 0.060(2) 0.073(2) 0.0435(18) 0.0014(16) 0.0172(16) 0.0032(17)
C2 0.060(2) 0.067(2) 0.0490(19) -0.0055(16) 0.0132(16) 0.0046(16)
C3 0.0469(17) 0.064(2) 0.0500(19) 0.0016(15) 0.0082(14) 0.0015(15)
C4 0.0440(16) 0.064(2) 0.0427(17) -0.0003(14) 0.0055(14) -0.0040(14)
C5 0.0560(19) 0.068(2) 0.0419(18) -0.0096(15) 0.0104(15) -0.0045(16)
C6 0.067(2) 0.061(2) 0.0478(19) 0.0016(15) 0.0127(17) 0.0009(16)
C7 0.0466(17) 0.071(2) 0.0452(18) -0.0001(15) 0.0098(14) -0.0066(15)
C8 0.0457(16) 0.0527(18) 0.0404(16) 0.0007(13) 0.0109(13) -0.0045(13)
C9 0.0500(17) 0.0589(19) 0.0396(16) 0.0004(13) 0.0140(14) -0.0019(14)
C10 0.0420(15) 0.0600(19) 0.0437(17) 0.0021(13) 0.0119(13) -0.0068(13)
C11 0.0458(16) 0.0477(17) 0.0408(16) 0.0017(12) 0.0102(13) -0.0039(12)
C12 0.0510(17) 0.0490(17) 0.0416(17) 0.0012(12) 0.0135(14) -0.0047(13)
C13 0.066(2) 0.072(2) 0.0430(18) 0.0068(15) 0.0171(16) -0.0086(17)
C14 0.076(2) 0.094(3) 0.053(2) 0.0078(19) 0.030(2) -0.014(2)
C15 0.064(2) 0.095(3) 0.068(2) 0.007(2) 0.034(2) -0.018(2)
C16 0.0513(18) 0.076(2) 0.058(2) 0.0003(17) 0.0199(16) -0.0111(16)
C17 0.0459(16) 0.0553(18) 0.0454(17) -0.0008(13) 0.0161(14) -0.0059(13)
C18 0.0529(18) 0.0557(19) 0.0436(18) 0.0010(13) 0.0092(14) -0.0062(14)
C19 0.0467(16) 0.058(2) 0.0432(17) 0.0035(14) 0.0055(14) -0.0036(14)
C20 0.0530(19) 0.058(2) 0.061(2) 0.0035(16) 0.0108(16) -0.0036(15)
C21 0.052(2) 0.076(3) 0.076(3) -0.0024(19) 0.0186(19) 0.0025(17)
C22 0.054(2) 0.082(3) 0.067(2) -0.0023(19) 0.0174(18) -0.0149(18)
C23 0.068(2) 0.063(2) 0.067(2) -0.0071(17) 0.0220(19) -0.0207(18)
C24 0.063(2) 0.057(2) 0.0505(19) -0.0039(15) 0.0155(16) -0.0066(16)
C25 0.116(4) 0.103(4) 0.076(3) 0.027(3) 0.049(3) 0.022(3)
C26 0.122(4) 0.063(3) 0.096(3) -0.005(2) 0.039(3) 0.014(2)
C27 0.186(6) 0.076(3) 0.093(4) -0.007(3) 0.062(4) 0.022(3)
C28 0.100(4) 0.067(3) 0.162(5) -0.013(3) 0.057(4) 0.006(2)
C29 0.093(3) 0.115(4) 0.132(5) -0.009(3) 0.059(3) -0.040(3)
C30 0.111(4) 0.056(3) 0.122(4) -0.004(2) 0.046(3) -0.007(2)
C31 0.190(7) 0.110(5) 0.194(8) -0.019(5) 0.136(7) -0.017(5)
O1 0.104(2) 0.0822(19) 0.0543(15) 0.0058(13) 0.0365(15) 0.0043(15)
O2 0.0863(18) 0.0652(17) 0.0648(16) 0.0046(12) 0.0214(14) 0.0065(13)
O3 0.103(2) 0.0701(17) 0.0535(15) -0.0086(12) 0.0284(14) 0.0033(14)
O4 0.0732(17) 0.0516(15) 0.115(2) -0.0037(14) 0.0361(17) -0.0025(12)
O5 0.0720(18) 0.101(2) 0.123(3) -0.0097(19) 0.0489(19) -0.0207(16)
O6 0.0932(19) 0.0543(15) 0.094(2) -0.0065(13) 0.0480(17) -0.0078(13)
Cl1 0.1514(17) 0.226(3) 0.1601(19) -0.0891(17) 0.0539(14) -0.0194(16)
Cl2 0.1082(13) 0.356(4) 0.1461(18) -0.069(2) 0.0510(13) 0.0088(17)

loop_
_atom_type_symbol
_atom_type_description
_atom_type_scat_dispersion_real
_atom_type_scat_dispersion_imag
_atom_type_scat_source
C C 0.0033 0.0016 'International Tables Vol C Tables 4.2.6.8 and 6.1.1.4'
H H 0.0000 0.0000 'International Tables Vol C Tables 4.2.6.8 and 6.1.1.4'
O O 0.0106 0.0060 'International Tables Vol C Tables 4.2.6.8 and 6.1.1.4'
Cl Cl 0.1484 0.1585 'International Tables Vol C Tables 4.2.6.8 and 6.1.1.4'

loop_
_geom_angle_atom_site_label_1
_geom_angle_atom_site_label_2
_geom_angle_atom_site_label_3
_geom_angle
O1 C1 C2 115.1(3)
O1 C1 C6 123.6(3)
C2 C1 C6 121.3(3)
C1 C2 C3 118.6(3)
C1 C2 H2 120.7
C3 C2 H2 120.7
O2 C3 C2 123.2(3)
O2 C3 C4 114.3(3)
C2 C3 C4 122.4(3)
C5 C4 C3 116.6(3)
C5 C4 C7 121.5(3)
C3 C4 C7 121.9(3)
O3 C5 C4 115.1(3)
O3 C5 C6 122.4(3)
C4 C5 C6 122.5(3)
C1 C6 C5 118.6(3)
C1 C6 H6 120.7
C5 C6 H6 120.7
C4 C7 C8 115.0(3)
C4 C7 H7A 108.5
C8 C7 H7A 108.5
C4 C7 H7B 108.5
C8 C7 H7B 108.5
H7A C7 H7B 107.5
C9 C8 C17 117.9(3)
C9 C8 C7 122.0(3)
C17 C8 C7 120.0(3)
C8 C9 C10 122.1(3)
C8 C9 H9 118.9
C10 C9 H9 118.9
C11 C10 C9 122.1(3)
C11 C10 H10 119.0
C9 C10 H10 119.0
C10 C11 C12 118.2(3)
C10 C11 C18 121.7(3)
C12 C11 C18 120.0(3)
C13 C12 C17 118.1(3)
C13 C12 C11 122.3(3)
C17 C12 C11 119.6(3)
C14 C13 C12 122.2(3)
C14 C13 H13 118.9
C12 C13 H13 118.9
C13 C14 C15 119.4(3)
C13 C14 H14 120.3
C15 C14 H14 120.3
C16 C15 C14 120.7(3)
C16 C15 H15 119.6
C14 C15 H15 119.6
C15 C16 C17 121.3(3)
C15 C16 H16 119.4
C17 C16 H16 119.4
C16 C17 C12 118.4(3)
C16 C17 C8 121.6(3)
C12 C17 C8 120.0(3)
C19 C18 C11 114.9(3)
C19 C18 H18A 108.5
C11 C18 H18A 108.5
C19 C18 H18B 108.5
C11 C18 H18B 108.5
H18A C18 H18B 107.5
C24 C19 C20 117.0(3)
C24 C19 C18 121.7(3)
C20 C19 C18 121.2(3)
O4 C20 C21 123.3(3)
O4 C20 C19 114.7(3)
C21 C20 C19 121.9(3)
C22 C21 C20 118.8(4)
C22 C21 H21 120.6
C20 C21 H21 120.6
C23 C22 O5 124.0(4)
C23 C22 C21 121.2(3)
O5 C22 C21 114.8(4)
C22 C23 C24 119.3(3)
C22 C23 H23 120.4
C24 C23 H23 120.4
O6 C24 C23 122.9(3)
O6 C24 C19 115.2(3)
C23 C24 C19 121.8(3)
O1 C25 H25A 109.5
O1 C25 H25B 109.5
H25A C25 H25B 109.5
O1 C25 H25C 109.5
H25A C25 H25C 109.5
H25B C25 H25C 109.5
O2 C26 H26A 109.5
O2 C26 H26B 109.5
H26A C26 H26B 109.5
O2 C26 H26C 109.5
H26A C26 H26C 109.5
H26B C26 H26C 109.5
O3 C27 H27A 109.5
O3 C27 H27B 109.5
H27A C27 H27B 109.5
O3 C27 H27C 109.5
H27A C27 H27C 109.5
H27B C27 H27C 109.5
O4 C28 H28A 109.5
O4 C28 H28B 109.5
H28A C28 H28B 109.5
O4 C28 H28C 109.5
H28A C28 H28C 109.5
H28B C28 H28C 109.5
O5 C29 H29A 109.5
O5 C29 H29B 109.5
H29A C29 H29B 109.5
O5 C29 H29C 109.5
H29A C29 H29C 109.5
H29B C29 H29C 109.5
O6 C30 H30A 109.5
O6 C30 H30B 109.5
H30A C30 H30B 109.5
O6 C30 H30C 109.5
H30A C30 H30C 109.5
H30B C30 H30C 109.5
Cl1 C31 Cl2 110.5(4)
Cl1 C31 H31A 109.6
Cl2 C31 H31A 109.6
Cl1 C31 H31B 109.6
Cl2 C31 H31B 109.6
H31A C31 H31B 108.1
C1 O1 C25 117.4(3)
C3 O2 C26 118.2(3)
C5 O3 C27 118.4(3)
C20 O4 C28 118.3(3)
C22 O5 C29 117.0(4)
C24 O6 C30 118.0(3)

loop_
_geom_bond_atom_site_label_1
_geom_bond_atom_site_label_2
_geom_bond_distance
C1 O1 1.374(4)
C1 C2 1.383(5)
C1 C6 1.383(5)
C2 C3 1.385(5)
C2 H2 0.9300
C3 O2 1.375(4)
C3 C4 1.401(5)
C4 C5 1.388(5)
C4 C7 1.507(5)
C5 O3 1.372(4)
C5 C6 1.390(5)
C6 H6 0.9300
C7 C8 1.511(4)
C7 H7A 0.9700
C7 H7B 0.9700
C8 C9 1.357(4)
C8 C17 1.439(4)
C9 C10 1.409(4)
C9 H9 0.9300
C10 C11 1.364(4)
C10 H10 0.9300
C11 C12 1.430(4)
C11 C18 1.518(4)
C12 C13 1.420(4)
C12 C17 1.428(4)
C13 C14 1.363(5)
C13 H13 0.9300
C14 C15 1.406(6)
C14 H14 0.9300
C15 C16 1.363(5)
C15 H15 0.9300
C16 C17 1.421(4)
C16 H16 0.9300
C18 C19 1.512(4)
C18 H18A 0.9700
C18 H18B 0.9700
C19 C24 1.394(5)
C19 C20 1.397(5)
C20 O4 1.360(4)
C20 C21 1.390(5)
C21 C22 1.386(6)
C21 H21 0.9300
C22 C23 1.367(6)
C22 O5 1.375(4)
C23 C24 1.392(5)
C23 H23 0.9300
C24 O6 1.361(4)
C25 O1 1.412(5)
C25 H25A 0.9600
C25 H25B 0.9600
C25 H25C 0.9600
C26 O2 1.416(5)
C26 H26A 0.9600
C26 H26B 0.9600
C26 H26C 0.9600
C27 O3 1.414(5)
C27 H27A 0.9600
C27 H27B 0.9600
C27 H27C 0.9600
C28 O4 1.423(5)
C28 H28A 0.9600
C28 H28B 0.9600
C28 H28C 0.9600
C29 O5 1.430(6)
C29 H29A 0.9600
C29 H29B 0.9600
C29 H29C 0.9600
C30 O6 1.423(5)
C30 H30A 0.9600
C30 H30B 0.9600
C30 H30C 0.9600
C31 Cl1 1.645(7)
C31 Cl2 1.793(8)
C31 H31A 0.9700
C31 H31B 0.9700
